data_7103497
loop_
_publ_author_name
'Pornsuriyasak, Papapida'
'Rath, Nigam P'
'Demchenko, Alexei V'

_publ_section_title
;
 4-(pyridin-2-yl)thiazol-2-yl thioglycosides as bidentate ligands for
 oligosaccharide synthesis via temporary deactivation.
;
_journal_issue 43
_journal_name_full 'Chemical communications (Cambridge, England)'
_journal_page_first 5633
_journal_page_last 5635
_journal_paper_doi 10.1039/b810569c
_journal_year 2008
_chemical_absolute_configuration ad
_chemical_formula_moiety 'C35 H28 Br2 N2 O8 Pd S2, C3 H6 O, H2 O'
_chemical_formula_sum 'C38 H36 Br2 N2 O10 Pd S2'
_chemical_formula_weight 1011.03
_chemical_name_systematic
;
?
;
_space_group_IT_number 5
_symmetry_cell_setting monoclinic
_symmetry_space_group_name_Hall 'C 2y'
_symmetry_space_group_name_H-M 'C 1 2 1'
_atom_sites_solution_hydrogens geom
_atom_sites_solution_primary direct
_atom_sites_solution_secondary difmap
_audit_creation_method SHELXL-97
_cell_angle_alpha 90.00
_cell_angle_beta 118.580(4)
_cell_angle_gamma 90.00
_cell_formula_units_Z 4
_cell_length_a 26.134(2)
_cell_length_b 6.6651(5)
_cell_length_c 26.550(3)
_cell_measurement_reflns_used 9757
_cell_measurement_temperature 100(2)
_cell_measurement_theta_max 24.17
_cell_measurement_theta_min 2.62
_cell_volume 4061.1(7)
_computing_cell_refinement 'Bruker-Apex II'
_computing_data_collection 'Bruker-Apex II'
_computing_data_reduction Bruker-SAINT
_computing_molecular_graphics 'Bruker-SHELXTL (Sheldrick, 2006)'
_computing_publication_material 'Bruker-SHELXTL (Sheldrick, 2006)'
_computing_structure_refinement 'Bruker-SHELXTL (Sheldrick, 2006)'
_computing_structure_solution 'Bruker-SHELXTL (Sheldrick, 2006)'
_diffrn_ambient_temperature 100(2)
_diffrn_measured_fraction_theta_full 0.996
_diffrn_measured_fraction_theta_max 0.996
_diffrn_measurement_device_type 'CCD area detector'
_diffrn_measurement_method 'phi and omega scans'
_diffrn_radiation_monochromator graphite
_diffrn_radiation_source 'fine-focus sealed tube'
_diffrn_radiation_type MoK\a
_diffrn_radiation_wavelength 0.71073
_diffrn_reflns_av_R_equivalents 0.0639
_diffrn_reflns_av_sigmaI/netI 0.0684
_diffrn_reflns_limit_h_max 30
_diffrn_reflns_limit_h_min -30
_diffrn_reflns_limit_k_max 7
_diffrn_reflns_limit_k_min -7
_diffrn_reflns_limit_l_max 31
_diffrn_reflns_limit_l_min -31
_diffrn_reflns_number 41064
_diffrn_reflns_theta_full 25.00
_diffrn_reflns_theta_max 25.00
_diffrn_reflns_theta_min 1.80
_exptl_absorpt_coefficient_mu 2.585
_exptl_absorpt_correction_T_max 0.9132
_exptl_absorpt_correction_T_min 0.7693
_exptl_absorpt_correction_type numerical
_exptl_absorpt_process_details 'sadabs v2007/2'
_exptl_crystal_colour orange
_exptl_crystal_density_diffrn 1.654
_exptl_crystal_density_meas ?
_exptl_crystal_density_method 'not measured'
_exptl_crystal_description needle
_exptl_crystal_F_000 2024
_exptl_crystal_size_max 0.49
_exptl_crystal_size_mid 0.06
_exptl_crystal_size_min 0.03
_refine_diff_density_max 0.897
_refine_diff_density_min -0.622
_refine_diff_density_rms 0.099
_refine_ls_abs_structure_details 'Flack H D (1983), Acta Cryst. A39, 876-881'
_refine_ls_abs_structure_Flack 0.012(13)
_refine_ls_extinction_method none
_refine_ls_goodness_of_fit_ref 1.015
_refine_ls_hydrogen_treatment noref
_refine_ls_matrix_type full
_refine_ls_number_parameters 484
_refine_ls_number_reflns 7012
_refine_ls_number_restraints 145
_refine_ls_restrained_S_all 1.015
_refine_ls_R_factor_all 0.0716
_refine_ls_R_factor_gt 0.0431
_refine_ls_shift/su_max 0.005
_refine_ls_shift/su_mean 0.000
_refine_ls_structure_factor_coef Fsqd
_refine_ls_weighting_details 'calc w=1/[\s^2^(Fo^2^)+(0.0397P)^2^+12.5511P] where P=(Fo^2^+2Fc^2^)/3'
_refine_ls_weighting_scheme calc
_refine_ls_wR_factor_gt 0.0851
_refine_ls_wR_factor_ref 0.0950
_reflns_number_gt 5301
_reflns_number_total 7012
_reflns_threshold_expression >2sigma(I)
_cod_data_source_file b810569c.txt
_cod_data_source_block d14407
_cod_depositor_comments
;
The following automatic conversions were performed:
'_symmetry_cell_setting' value 'Monoclinic' changed to 'monoclinic'
according to '/home/saulius/struct/CIF-dictionaries/cif_core.dic'
dictionary named 'cif_core.dic' version 2.4.1 from 2010-06-29.

Automatic conversion script
Id: cif_fix_enum 1527 2010-12-29 10:47:43Z saulius 

The following automatic conversions were performed:

'_exptl_crystal_density_meas' value 'no' was changed to '?' - the
value is perceived as not measured.

Automatic conversion script
Id: cif_fix_values 3008 2015-01-20 13:52:24Z robertas 
;
_cod_original_sg_symbol_H-M C2
_cod_database_code 7103497

loop_
_symmetry_equiv_pos_as_xyz
'x, y, z'
'-x, y, -z'
'x+1/2, y+1/2, z'
'-x+1/2, y+1/2, -z'

loop_
_atom_site_label
_atom_site_type_symbol
_atom_site_fract_x
_atom_site_fract_y
_atom_site_fract_z
_atom_site_U_iso_or_equiv
_atom_site_adp_type
_atom_site_occupancy
_atom_site_symmetry_multiplicity
_atom_site_calc_flag
_atom_site_refinement_flags
_atom_site_disorder_assembly
_atom_site_disorder_group
Pd1 Pd -0.329814(16) 0.57748(10) -0.011767(16) 0.01897(12) Uani 1 1 d . . .
Br1 Br -0.41444(2) 0.57294(19) -0.10541(2) 0.03236(16) Uani 1 1 d . . .
Br2 Br -0.39535(2) 0.58334(18) 0.02764(2) 0.02879(16) Uani 1 1 d . . .
S1 S -0.15973(6) 0.5719(5) 0.16307(6) 0.0291(3) Uani 1 1 d . . .
S2 S -0.28022(6) 0.5742(5) 0.15237(5) 0.0231(3) Uani 1 1 d . . .
O1 O -0.1876(2) 0.5314(6) 0.25549(18) 0.0320(14) Uani 1 1 d . . .
O2 O -0.30731(18) 0.8783(6) 0.22039(18) 0.0232(10) Uani 1 1 d . . .
O3 O -0.3744(2) 0.6400(7) 0.2056(2) 0.0543(17) Uani 1 1 d . . .
O4 O -0.2469(2) 0.8901(9) 0.3425(2) 0.0339(14) Uani 1 1 d . A .
O5 O -0.2218(4) 1.2124(11) 0.3437(3) 0.084(3) Uani 1 1 d . A .
O6 O -0.12788(19) 0.8068(7) 0.39263(18) 0.0302(11) Uani 1 1 d . . .
O7 O -0.1102(4) 0.5363(9) 0.4495(3) 0.096(3) Uani 1 1 d . . .
O8 O -0.0702(2) 0.4018(8) 0.3023(2) 0.0450(14) Uani 1 1 d . . .
H8A H -0.0863 0.2969 0.2840 0.067 Uiso 1 1 calc R . .
N1 N -0.27223(19) 0.5756(14) -0.04392(18) 0.0227(10) Uani 1 1 d . . .
N2 N -0.25192(17) 0.5802(14) 0.06543(17) 0.0193(10) Uani 1 1 d . . .
C1 C -0.2853(3) 0.5787(16) -0.1002(2) 0.0287(13) Uani 1 1 d . . .
H1A H -0.3250 0.5744 -0.1290 0.034 Uiso 1 1 calc R . .
C2 C -0.2432(3) 0.5877(16) -0.1164(3) 0.0309(15) Uani 1 1 d . . .
H2A H -0.2538 0.5958 -0.1560 0.037 Uiso 1 1 calc R . .
C3 C -0.1857(3) 0.5849(18) -0.0760(3) 0.0389(16) Uani 1 1 d . . .
H3A H -0.1562 0.5862 -0.0872 0.047 Uiso 1 1 calc R . .
C4 C -0.1709(2) 0.5802(18) -0.0180(2) 0.0295(13) Uani 1 1 d . . .
H4A H -0.1313 0.5798 0.0109 0.035 Uiso 1 1 calc R . .
C5 C -0.2149(2) 0.5762(16) -0.0037(2) 0.0231(12) Uani 1 1 d . . .
C6 C -0.2042(2) 0.5738(17) 0.0554(2) 0.0217(12) Uani 1 1 d . . .
C7 C -0.1522(2) 0.5757(17) 0.1034(2) 0.0276(13) Uani 1 1 d . . .
H7 H -0.1157 0.5787 0.1036 0.033 Uiso 1 1 calc R . .
C8 C -0.2347(2) 0.5793(16) 0.1209(2) 0.0222(12) Uani 1 1 d . . .
C9 C -0.2303(3) 0.6766(10) 0.2219(3) 0.0267(17) Uani 1 1 d . . .
H9A H -0.2104 0.7969 0.2167 0.032 Uiso 1 1 calc R . .
C10 C -0.2622(3) 0.7365(10) 0.2542(3) 0.0213(15) Uani 1 1 d . . .
H10A H -0.2794 0.6158 0.2628 0.026 Uiso 1 1 calc R . .
C11 C -0.2186(3) 0.8373(10) 0.3093(3) 0.0241(15) Uani 1 1 d . . .
H11A H -0.2026 0.9604 0.3003 0.029 Uiso 1 1 calc R . .
C12 C -0.1696(3) 0.6893(10) 0.3431(3) 0.0271(17) Uani 1 1 d . . .
H12A H -0.1844 0.5724 0.3559 0.032 Uiso 1 1 calc R . .
C13 C -0.1414(3) 0.6197(10) 0.3084(3) 0.030(2) Uani 1 1 d . . .
H13A H -0.1236 0.7366 0.2989 0.036 Uiso 1 1 calc R . .
C14 C -0.3629(3) 0.8081(11) 0.1958(3) 0.0309(17) Uani 1 1 d . . .
C15 C -0.4053(4) 0.9525(12) 0.1557(4) 0.024(2) Uani 1 1 d . . .
C16 C -0.3937(4) 1.1509(12) 0.1569(4) 0.032(3) Uani 1 1 d . . .
H16A H -0.3573 1.2036 0.1848 0.039 Uiso 1 1 calc R . .
C17 C -0.4358(4) 1.2762(14) 0.1166(4) 0.038(2) Uani 1 1 d . . .
H17A H -0.4285 1.4162 0.1178 0.046 Uiso 1 1 calc R . .
C18 C -0.4882(5) 1.2005(17) 0.0746(4) 0.045(3) Uani 1 1 d . . .
H18A H -0.5161 1.2865 0.0461 0.054 Uiso 1 1 calc R . .
C19 C -0.4994(5) 1.0019(17) 0.0746(5) 0.056(4) Uani 1 1 d . . .
H19A H -0.5358 0.9498 0.0465 0.067 Uiso 1 1 calc R . .
C20 C -0.4591(4) 0.8752(14) 0.1144(5) 0.051(3) Uani 1 1 d . . .
H20A H -0.4674 0.7363 0.1140 0.061 Uiso 1 1 calc R . .
C21 C -0.2446(3) 1.082(3) 0.3569(3) 0.0502(19) Uani 1 1 d . . .
C22 C -0.2677(10) 1.111(3) 0.3969(10) 0.091(5) Uani 0.50 1 d PGU A 1
C23 C -0.2587(11) 1.296(3) 0.4240(12) 0.128(6) Uani 0.50 1 d PGU A 1
H23A H -0.2389 1.3994 0.4157 0.153 Uiso 0.50 1 calc PR A 1
C24 C -0.2788(10) 1.329(3) 0.4633(10) 0.180(8) Uani 0.50 1 d PGU A 1
H24A H -0.2727 1.4555 0.4818 0.216 Uiso 0.50 1 calc PR A 1
C25 C -0.3077(9) 1.177(3) 0.4755(7) 0.161(8) Uani 0.50 1 d PGU A 1
H25A H -0.3214 1.2002 0.5023 0.194 Uiso 0.50 1 calc PR A 1
C26 C -0.3166(8) 0.992(3) 0.4483(8) 0.186(8) Uani 0.50 1 d PGU A 1
H26A H -0.3364 0.8888 0.4566 0.223 Uiso 0.50 1 calc PR A 1
C27 C -0.2966(8) 0.959(3) 0.4091(8) 0.129(6) Uani 0.50 1 d PGU A 1
H27A H -0.3027 0.8327 0.3905 0.154 Uiso 0.50 1 calc PR A 1
C22' C -0.2770(9) 1.159(3) 0.3864(10) 0.091(5) Uani 0.50 1 d PGU A 2
C23' C -0.2654(10) 1.340(3) 0.4160(12) 0.128(6) Uani 0.50 1 d PGU A 2
H23B H -0.2328 1.4180 0.4213 0.153 Uiso 0.50 1 calc PR A 2
C24' C -0.3013(11) 1.406(3) 0.4378(10) 0.180(8) Uani 0.50 1 d PGU A 2
H24B H -0.2934 1.5292 0.4580 0.216 Uiso 0.50 1 calc PR A 2
C25' C -0.3490(10) 1.291(3) 0.4300(8) 0.161(8) Uani 0.50 1 d PGU A 2
H25B H -0.3736 1.3360 0.4449 0.194 Uiso 0.50 1 calc PR A 2
C26' C -0.3607(7) 1.110(3) 0.4004(8) 0.186(8) Uani 0.50 1 d PGU A 2
H26B H -0.3932 1.0317 0.3951 0.223 Uiso 0.50 1 calc PR A 2
C27' C -0.3247(8) 1.044(3) 0.3787(7) 0.129(6) Uani 0.50 1 d PGU A 2
H27B H -0.3327 0.9205 0.3585 0.154 Uiso 0.50 1 calc PR A 2
C28 C -0.1048(4) 0.7141(13) 0.4449(4) 0.049(2) Uani 1 1 d . . .
C29 C -0.0739(3) 0.8539(11) 0.4926(3) 0.0357(18) Uani 1 1 d . . .
C30 C -0.0401(5) 0.7772(15) 0.5469(4) 0.082(4) Uani 1 1 d . . .
H30A H -0.0351 0.6361 0.5518 0.098 Uiso 1 1 calc R . .
C31 C -0.0135(4) 0.8994(16) 0.5940(4) 0.073(3) Uani 1 1 d . . .
H31A H 0.0091 0.8430 0.6310 0.088 Uiso 1 1 calc R . .
C32 C -0.0194(3) 1.092(2) 0.5877(3) 0.057(3) Uani 1 1 d . . .
H32A H -0.0011 1.1769 0.6204 0.069 Uiso 1 1 calc R . .
C33 C -0.0515(6) 1.1752(15) 0.5350(4) 0.113(5) Uani 1 1 d . . .
H33A H -0.0553 1.3168 0.5308 0.136 Uiso 1 1 calc R . .
C34 C -0.0794(4) 1.0488(15) 0.4860(3) 0.056(2) Uani 1 1 d . . .
H34A H -0.1018 1.1053 0.4490 0.068 Uiso 1 1 calc R . .
C35 C -0.0961(3) 0.4583(12) 0.3373(3) 0.045(2) Uani 1 1 d . . .
H35A H -0.0655 0.5078 0.3748 0.054 Uiso 1 1 calc R . .
H35B H -0.1145 0.3394 0.3443 0.054 Uiso 1 1 calc R . .
O1S O -0.0331(3) 0.7428(11) 0.2653(3) 0.0649(19) Uani 1 1 d . . .
C1S C 0.0056(8) 0.769(3) 0.2555(5) 0.119(6) Uani 1 1 d . . .
C2S C 0.0382(8) 0.951(3) 0.2534(9) 0.226(7) Uani 1 1 d . . .
H2SA H 0.0266 1.0675 0.2680 0.339 Uiso 1 1 calc R . .
H2SB H 0.0293 0.9763 0.2136 0.339 Uiso 1 1 calc R . .
H2SC H 0.0802 0.9284 0.2770 0.339 Uiso 1 1 calc R . .
C3S C 0.0215(8) 0.603(4) 0.2366(9) 0.226(7) Uani 1 1 d . . .
H3SA H 0.0003 0.4864 0.2393 0.339 Uiso 1 1 calc R . .
H3SB H 0.0635 0.5811 0.2602 0.339 Uiso 1 1 calc R . .
H3SC H 0.0123 0.6229 0.1965 0.339 Uiso 1 1 calc R . .
O2S O -0.1264(2) 0.0492(13) 0.2417(2) 0.0678(19) Uani 1 1 d . . .
H1S H -0.0908 0.0760 0.2457 0.102 Uiso 1 1 d R . .
H1S' H -0.1344 -0.0611 0.2234 0.102 Uiso 1 1 d R . .

loop_
_atom_site_aniso_label
_atom_site_aniso_U_11
_atom_site_aniso_U_22
_atom_site_aniso_U_33
_atom_site_aniso_U_23
_atom_site_aniso_U_13
_atom_site_aniso_U_12
Pd1 0.0182(2) 0.01391(19) 0.0199(2) -0.0015(4) 0.00510(18) -0.0013(4)
Br1 0.0273(3) 0.0376(3) 0.0230(3) 0.0003(6) 0.0046(3) -0.0020(7)
Br2 0.0191(3) 0.0364(3) 0.0244(3) -0.0027(6) 0.0053(2) -0.0006(6)
S1 0.0179(7) 0.0241(7) 0.0313(8) -0.0016(15) 0.0005(6) 0.0013(14)
S2 0.0198(7) 0.0204(6) 0.0199(7) 0.0028(14) 0.0021(6) -0.0026(15)
O1 0.034(3) 0.024(4) 0.024(2) -0.0006(19) 0.002(2) 0.009(2)
O2 0.019(3) 0.022(2) 0.025(3) 0.0031(19) 0.008(2) -0.0027(19)
O3 0.029(3) 0.032(4) 0.084(4) 0.020(3) 0.013(3) -0.008(2)
O4 0.026(3) 0.054(4) 0.021(3) 0.006(3) 0.010(2) -0.004(3)
O5 0.171(9) 0.034(4) 0.093(6) -0.013(4) 0.099(7) 0.002(5)
O6 0.024(3) 0.033(3) 0.018(3) 0.003(2) -0.002(2) 0.007(2)
O7 0.163(7) 0.032(5) 0.024(3) 0.011(3) -0.009(3) 0.015(4)
O8 0.034(3) 0.044(3) 0.035(3) -0.011(2) -0.001(3) 0.014(2)
N1 0.032(3) 0.013(2) 0.026(3) 0.001(5) 0.017(2) 0.004(5)
N2 0.021(2) 0.008(2) 0.025(3) -0.004(5) 0.008(2) -0.005(5)
C1 0.041(4) 0.012(3) 0.034(3) -0.001(6) 0.018(3) 0.002(6)
C2 0.051(4) 0.011(3) 0.043(4) 0.009(5) 0.033(4) 0.005(6)
C3 0.048(4) 0.020(3) 0.068(5) -0.004(7) 0.044(4) -0.001(7)
C4 0.025(3) 0.019(3) 0.044(4) 0.000(6) 0.016(3) 0.000(6)
C5 0.025(3) 0.006(2) 0.039(3) -0.001(6) 0.016(3) 0.003(6)
C6 0.017(3) 0.012(2) 0.034(3) 0.001(6) 0.010(3) 0.008(5)
C7 0.016(3) 0.016(3) 0.045(4) -0.006(6) 0.010(3) -0.002(6)
C8 0.018(3) 0.011(2) 0.024(3) -0.006(5) -0.001(2) -0.002(6)
C9 0.027(4) 0.021(3) 0.018(4) 0.001(3) 0.000(4) 0.005(3)
C10 0.012(4) 0.026(3) 0.024(4) 0.008(3) 0.007(3) 0.000(3)
C11 0.025(4) 0.025(4) 0.020(4) 0.000(3) 0.008(3) -0.002(3)
C12 0.021(4) 0.033(4) 0.015(4) -0.004(3) -0.002(3) -0.003(3)
C13 0.028(4) 0.027(5) 0.018(3) 0.000(3) -0.002(3) 0.011(3)
C14 0.019(4) 0.034(4) 0.036(4) -0.002(3) 0.009(4) 0.000(3)
C15 0.011(4) 0.030(5) 0.021(5) 0.000(4) 0.000(4) 0.000(4)
C16 0.021(5) 0.038(5) 0.033(5) 0.008(3) 0.009(4) 0.004(3)
C17 0.045(7) 0.042(5) 0.033(5) 0.004(4) 0.022(5) 0.009(5)
C18 0.040(7) 0.060(8) 0.032(6) 0.014(5) 0.015(6) 0.026(6)
C19 0.018(5) 0.057(7) 0.067(8) -0.011(5) 0.000(5) 0.015(4)
C20 0.030(6) 0.032(5) 0.074(7) -0.006(5) 0.012(6) -0.009(4)
C21 0.052(5) 0.072(6) 0.035(4) 0.002(9) 0.027(4) 0.017(9)
C22 0.160(11) 0.071(13) 0.114(10) 0.050(8) 0.123(10) 0.059(9)
C23 0.261(15) 0.077(12) 0.134(12) 0.040(9) 0.166(11) 0.091(11)
C24 0.314(19) 0.146(17) 0.185(16) 0.066(13) 0.205(15) 0.132(15)
C25 0.242(17) 0.182(18) 0.181(15) 0.105(12) 0.198(14) 0.105(14)
C26 0.222(16) 0.253(19) 0.180(16) 0.108(14) 0.175(13) 0.144(15)
C27 0.149(13) 0.174(15) 0.143(13) 0.110(10) 0.134(11) 0.146(11)
C22' 0.160(11) 0.071(13) 0.114(10) 0.050(8) 0.123(10) 0.059(9)
C23' 0.261(15) 0.077(12) 0.134(12) 0.040(9) 0.166(11) 0.091(11)
C24' 0.314(19) 0.146(17) 0.185(16) 0.066(13) 0.205(15) 0.132(15)
C25' 0.242(17) 0.182(18) 0.181(15) 0.105(12) 0.198(14) 0.105(14)
C26' 0.222(16) 0.253(19) 0.180(16) 0.108(14) 0.175(13) 0.144(15)
C27' 0.149(13) 0.174(15) 0.143(13) 0.110(10) 0.134(11) 0.146(11)
C28 0.047(6) 0.038(5) 0.036(5) 0.006(4) 0.001(4) 0.012(4)
C29 0.030(4) 0.044(5) 0.019(4) -0.006(3) 0.000(3) -0.001(4)
C30 0.109(9) 0.050(6) 0.027(5) -0.008(4) -0.017(5) 0.012(6)
C31 0.080(8) 0.070(7) 0.024(5) 0.010(5) -0.011(5) 0.007(6)
C32 0.055(5) 0.074(7) 0.020(4) -0.004(7) 0.000(4) -0.038(8)
C33 0.175(13) 0.051(6) 0.041(7) -0.001(5) -0.006(8) -0.043(7)
C34 0.079(6) 0.033(6) 0.025(4) 0.001(4) -0.002(4) -0.014(5)
C35 0.037(5) 0.046(5) 0.029(5) -0.002(4) -0.003(4) 0.018(4)
O1S 0.044(4) 0.083(5) 0.071(5) -0.017(4) 0.030(4) -0.015(3)
C1S 0.152(16) 0.155(15) 0.044(7) -0.013(8) 0.042(9) 0.000(13)
C2S 0.212(14) 0.230(17) 0.312(18) 0.073(15) 0.187(14) -0.066(13)
C3S 0.212(14) 0.230(17) 0.312(18) 0.073(15) 0.187(14) -0.066(13)
O2S 0.062(3) 0.061(5) 0.056(3) -0.014(4) 0.008(3) -0.019(4)

loop_
_atom_type_symbol
_atom_type_description
_atom_type_scat_dispersion_real
_atom_type_scat_dispersion_imag
_atom_type_scat_source
C C 0.0033 0.0016 'International Tables Vol C Tables 4.2.6.8 and 6.1.1.4'
H H 0.0000 0.0000 'International Tables Vol C Tables 4.2.6.8 and 6.1.1.4'
N N 0.0061 0.0033 'International Tables Vol C Tables 4.2.6.8 and 6.1.1.4'
O O 0.0106 0.0060 'International Tables Vol C Tables 4.2.6.8 and 6.1.1.4'
S S 0.1246 0.1234 'International Tables Vol C Tables 4.2.6.8 and 6.1.1.4'
Br Br -0.2901 2.4595 'International Tables Vol C Tables 4.2.6.8 and 6.1.1.4'
Pd Pd -0.9988 1.0072 'International Tables Vol C Tables 4.2.6.8 and 6.1.1.4'

loop_
_geom_angle_atom_site_label_1
_geom_angle_atom_site_label_2
_geom_angle_atom_site_label_3
_geom_angle
_geom_angle_site_symmetry_1
_geom_angle_site_symmetry_3
_geom_angle_publ_flag
N1 Pd1 N2 81.02(17) . . ?
N1 Pd1 Br2 178.71(17) . . ?
N2 Pd1 Br2 97.83(11) . . ?
N1 Pd1 Br1 93.69(12) . . ?
N2 Pd1 Br1 174.70(12) . . ?
Br2 Pd1 Br1 87.47(2) . . ?
C7 S1 C8 89.9(3) . . ?
C8 S2 C9 98.9(3) . . ?
C9 O1 C13 111.5(5) . . ?
C14 O2 C10 116.2(5) . . ?
C21 O4 C11 116.4(6) . . ?
C28 O6 C12 116.5(6) . . ?
C35 O8 H8A 109.5 . . ?
C5 N1 C1 117.6(4) . . ?
C5 N1 Pd1 115.1(3) . . ?
C1 N1 Pd1 127.3(4) . . ?
C8 N2 C6 110.8(4) . . ?
C8 N2 Pd1 138.5(3) . . ?
C6 N2 Pd1 110.7(3) . . ?
C2 C1 N1 122.1(5) . . ?
C2 C1 H1A 119.0 . . ?
N1 C1 H1A 119.0 . . ?
C1 C2 C3 120.1(6) . . ?
C1 C2 H2A 119.9 . . ?
C3 C2 H2A 119.9 . . ?
C2 C3 C4 119.2(5) . . ?
C2 C3 H3A 120.4 . . ?
C4 C3 H3A 120.4 . . ?
C5 C4 C3 118.6(5) . . ?
C5 C4 H4A 120.7 . . ?
C3 C4 H4A 120.7 . . ?
N1 C5 C4 122.4(5) . . ?
N1 C5 C6 114.6(4) . . ?
C4 C5 C6 123.0(5) . . ?
C7 C6 N2 114.2(5) . . ?
C7 C6 C5 127.2(5) . . ?
N2 C6 C5 118.5(4) . . ?
C6 C7 S1 111.7(4) . . ?
C6 C7 H7 124.2 . . ?
S1 C7 H7 124.2 . . ?
N2 C8 S1 113.5(4) . . ?
N2 C8 S2 125.9(4) . . ?
S1 C8 S2 120.6(3) . . ?
O1 C9 C10 107.7(5) . . ?
O1 C9 S2 110.5(4) . . ?
C10 C9 S2 110.7(5) . . ?
O1 C9 H9A 109.3 . . ?
C10 C9 H9A 109.3 . . ?
S2 C9 H9A 109.3 . . ?
O2 C10 C9 109.3(5) . . ?
O2 C10 C11 108.9(5) . . ?
C9 C10 C11 107.5(5) . . ?
O2 C10 H10A 110.4 . . ?
C9 C10 H10A 110.4 . . ?
C11 C10 H10A 110.4 . . ?
O4 C11 C10 109.3(5) . . ?
O4 C11 C12 109.3(5) . . ?
C10 C11 C12 108.3(5) . . ?
O4 C11 H11A 110.0 . . ?
C10 C11 H11A 110.0 . . ?
C12 C11 H11A 110.0 . . ?
O6 C12 C13 110.0(5) . . ?
O6 C12 C11 103.7(5) . . ?
C13 C12 C11 111.1(5) . . ?
O6 C12 H12A 110.6 . . ?
C13 C12 H12A 110.6 . . ?
C11 C12 H12A 110.6 . . ?
O1 C13 C12 106.8(5) . . ?
O1 C13 C35 106.6(5) . . ?
C12 C13 C35 113.9(6) . . ?
O1 C13 H13A 109.8 . . ?
C12 C13 H13A 109.8 . . ?
C35 C13 H13A 109.8 . . ?
O3 C14 O2 121.9(6) . . ?
O3 C14 C15 125.5(7) . . ?
O2 C14 C15 112.6(6) . . ?
C16 C15 C20 120.3(10) . . ?
C16 C15 C14 122.8(9) . . ?
C20 C15 C14 116.8(8) . . ?
C15 C16 C17 119.0(11) . . ?
C15 C16 H16A 120.5 . . ?
C17 C16 H16A 120.5 . . ?
C18 C17 C16 121.1(10) . . ?
C18 C17 H17A 119.5 . . ?
C16 C17 H17A 119.5 . . ?
C19 C18 C17 119.1(12) . . ?
C19 C18 H18A 120.4 . . ?
C17 C18 H18A 120.4 . . ?
C18 C19 C20 121.0(13) . . ?
C18 C19 H19A 119.5 . . ?
C20 C19 H19A 119.5 . . ?
C19 C20 C15 119.4(10) . . ?
C19 C20 H20A 120.3 . . ?
C15 C20 H20A 120.3 . . ?
O5 C21 O4 125.3(7) . . ?
O5 C21 C22 123.4(16) . . ?
O4 C21 C22 110.9(14) . . ?
O5 C21 C22' 113.0(15) . . ?
O4 C21 C22' 121.4(14) . . ?
C22 C21 C22' 16.2(14) . . ?
C23 C22 C27 120.0 . . ?
C23 C22 C21 117.9(16) . . ?
C27 C22 C21 122.1(16) . . ?
C24 C23 C22 120.0 . . ?
C24 C23 H23A 120.0 . . ?
C22 C23 H23A 120.0 . . ?
C25 C24 C23 120.0 . . ?
C25 C24 H24A 120.0 . . ?
C23 C24 H24A 120.0 . . ?
C24 C25 C26 120.0 . . ?
C24 C25 H25A 120.0 . . ?
C26 C25 H25A 120.0 . . ?
C25 C26 C27 120.0 . . ?
C25 C26 H26A 120.0 . . ?
C27 C26 H26A 120.0 . . ?
C26 C27 C22 120.0 . . ?
C26 C27 H27A 120.0 . . ?
C22 C27 H27A 120.0 . . ?
C23' C22' C27' 120.0 . . ?
C23' C22' C21 124.6(16) . . ?
C27' C22' C21 115.2(16) . . ?
C22' C23' C24' 120.0 . . ?
C22' C23' H23B 120.0 . . ?
C24' C23' H23B 120.0 . . ?
C25' C24' C23' 120.0 . . ?
C25' C24' H24B 120.0 . . ?
C23' C24' H24B 120.0 . . ?
C24' C25' C26' 120.0 . . ?
C24' C25' H25B 120.0 . . ?
C26' C25' H25B 120.0 . . ?
C25' C26' C27' 120.0 . . ?
C25' C26' H26B 120.0 . . ?
C27' C26' H26B 120.0 . . ?
C26' C27' C22' 120.0 . . ?
C26' C27' H27B 120.0 . . ?
C22' C27' H27B 120.0 . . ?
O7 C28 O6 122.0(9) . . ?
O7 C28 C29 125.5(9) . . ?
O6 C28 C29 112.5(7) . . ?
C34 C29 C30 118.8(7) . . ?
C34 C29 C28 122.5(7) . . ?
C30 C29 C28 118.7(8) . . ?
C31 C30 C29 121.7(9) . . ?
C31 C30 H30A 119.2 . . ?
C29 C30 H30A 119.2 . . ?
C32 C31 C30 119.7(8) . . ?
C32 C31 H31A 120.1 . . ?
C30 C31 H31A 120.1 . . ?
C31 C32 C33 120.8(10) . . ?
C31 C32 H32A 119.6 . . ?
C33 C32 H32A 119.6 . . ?
C32 C33 C34 119.7(10) . . ?
C32 C33 H33A 120.2 . . ?
C34 C33 H33A 120.2 . . ?
C29 C34 C33 119.4(8) . . ?
C29 C34 H34A 120.3 . . ?
C33 C34 H34A 120.3 . . ?
O8 C35 C13 110.9(6) . . ?
O8 C35 H35A 109.5 . . ?
C13 C35 H35A 109.5 . . ?
O8 C35 H35B 109.5 . . ?
C13 C35 H35B 109.5 . . ?
H35A C35 H35B 108.0 . . ?
O1S C1S C3S 114.1(18) . . ?
O1S C1S C2S 134.3(17) . . ?
C3S C1S C2S 111.2(17) . . ?
C1S C2S H2SA 109.5 . . ?
C1S C2S H2SB 109.5 . . ?
H2SA C2S H2SB 109.5 . . ?
C1S C2S H2SC 109.5 . . ?
H2SA C2S H2SC 109.5 . . ?
H2SB C2S H2SC 109.5 . . ?
C1S C3S H3SA 109.5 . . ?
C1S C3S H3SB 109.5 . . ?
H3SA C3S H3SB 109.5 . . ?
C1S C3S H3SC 109.5 . . ?
H3SA C3S H3SC 109.5 . . ?
H3SB C3S H3SC 109.5 . . ?
H1S O2S H1S' 101.2 . . ?

loop_
_geom_bond_atom_site_label_1
_geom_bond_atom_site_label_2
_geom_bond_distance
_geom_bond_site_symmetry_2
_geom_bond_publ_flag
Pd1 N1 2.055(4) . ?
Pd1 N2 2.086(4) . ?
Pd1 Br2 2.3969(7) . ?
Pd1 Br1 2.4109(7) . ?
S1 C7 1.688(6) . ?
S1 C8 1.731(5) . ?
S2 C8 1.750(6) . ?
S2 C9 1.808(7) . ?
O1 C9 1.422(7) . ?
O1 C13 1.469(7) . ?
O2 C14 1.361(8) . ?
O2 C10 1.440(7) . ?
O3 C14 1.220(8) . ?
O4 C21 1.326(16) . ?
O4 C11 1.442(8) . ?
O5 C21 1.198(14) . ?
O6 C28 1.368(10) . ?
O6 C12 1.470(7) . ?
O7 C28 1.207(11) . ?
O8 C35 1.437(9) . ?
O8 H8A 0.8400 . ?
N1 C5 1.363(6) . ?
N1 C1 1.366(6) . ?
N2 C8 1.319(6) . ?
N2 C6 1.395(6) . ?
C1 C2 1.359(8) . ?
C1 H1A 0.9500 . ?
C2 C3 1.366(8) . ?
C2 H2A 0.9500 . ?
C3 C4 1.397(8) . ?
C3 H3A 0.9500 . ?
C4 C5 1.371(7) . ?
C4 H4A 0.9500 . ?
C5 C6 1.456(7) . ?
C6 C7 1.347(7) . ?
C7 H7 0.9500 . ?
C9 C10 1.510(9) . ?
C9 H9A 1.0000 . ?
C10 C11 1.515(9) . ?
C10 H10A 1.0000 . ?
C11 C12 1.523(9) . ?
C11 H11A 1.0000 . ?
C12 C13 1.502(9) . ?
C12 H12A 1.0000 . ?
C13 C35 1.508(9) . ?
C13 H13A 1.0000 . ?
C14 C15 1.468(11) . ?
C15 C16 1.354(10) . ?
C15 C20 1.404(13) . ?
C16 C17 1.388(12) . ?
C16 H16A 0.9500 . ?
C17 C18 1.383(14) . ?
C17 H17A 0.9500 . ?
C18 C19 1.355(13) . ?
C18 H18A 0.9500 . ?
C19 C20 1.369(14) . ?
C19 H19A 0.9500 . ?
C20 H20A 0.9500 . ?
C21 C22 1.464(15) . ?
C21 C22' 1.495(15) . ?
C22 C23 1.3900 . ?
C22 C27 1.3900 . ?
C23 C24 1.3900 . ?
C23 H23A 0.9500 . ?
C24 C25 1.3900 . ?
C24 H24A 0.9500 . ?
C25 C26 1.3900 . ?
C25 H25A 0.9500 . ?
C26 C27 1.3900 . ?
C26 H26A 0.9500 . ?
C27 H27A 0.9500 . ?
C22' C23' 1.3900 . ?
C22' C27' 1.3900 . ?
C23' C24' 1.3900 . ?
C23' H23B 0.9500 . ?
C24' C25' 1.3900 . ?
C24' H24B 0.9500 . ?
C25' C26' 1.3900 . ?
C25' H25B 0.9500 . ?
C26' C27' 1.3900 . ?
C26' H26B 0.9500 . ?
C27' H27B 0.9500 . ?
C28 C29 1.464(11) . ?
C29 C34 1.309(12) . ?
C29 C30 1.380(11) . ?
C30 C31 1.370(12) . ?
C30 H30A 0.9500 . ?
C31 C32 1.297(16) . ?
C31 H31A 0.9500 . ?
C32 C33 1.358(12) . ?
C32 H32A 0.9500 . ?
C33 C34 1.423(12) . ?
C33 H33A 0.9500 . ?
C34 H34A 0.9500 . ?
C35 H35A 0.9900 . ?
C35 H35B 0.9900 . ?
O1S C1S 1.172(18) . ?
C1S C3S 1.36(3) . ?
C1S C2S 1.50(2) . ?
C2S H2SA 0.9800 . ?
C2S H2SB 0.9800 . ?
C2S H2SC 0.9800 . ?
C3S H3SA 0.9800 . ?
C3S H3SB 0.9800 . ?
C3S H3SC 0.9800 . ?
O2S H1S 0.9028 . ?
O2S H1S' 0.8499 . ?

loop_
_geom_torsion_atom_site_label_1
_geom_torsion_atom_site_label_2
_geom_torsion_atom_site_label_3
_geom_torsion_atom_site_label_4
_geom_torsion
_geom_torsion_site_symmetry_1
_geom_torsion_site_symmetry_2
_geom_torsion_site_symmetry_3
_geom_torsion_site_symmetry_4
_geom_torsion_publ_flag
N2 Pd1 N1 C5 0.2(7) . . . . ?
Br2 Pd1 N1 C5 27(11) . . . . ?
Br1 Pd1 N1 C5 -179.6(7) . . . . ?
N2 Pd1 N1 C1 -178.1(10) . . . . ?
Br2 Pd1 N1 C1 -152(10) . . . . ?
Br1 Pd1 N1 C1 2.1(9) . . . . ?
N1 Pd1 N2 C8 -178.6(12) . . . . ?
Br2 Pd1 N2 C8 1.9(12) . . . . ?
Br1 Pd1 N2 C8 -177(2) . . . . ?
N1 Pd1 N2 C6 -1.6(7) . . . . ?
Br2 Pd1 N2 C6 179.0(7) . . . . ?
Br1 Pd1 N2 C6 0(3) . . . . ?
C5 N1 C1 C2 -1.8(16) . . . . ?
Pd1 N1 C1 C2 176.5(8) . . . . ?
N1 C1 C2 C3 2.9(16) . . . . ?
C1 C2 C3 C4 -2.3(18) . . . . ?
C2 C3 C4 C5 0.7(19) . . . . ?
C1 N1 C5 C4 0.1(17) . . . . ?
Pd1 N1 C5 C4 -178.3(9) . . . . ?
C1 N1 C5 C6 179.7(9) . . . . ?
Pd1 N1 C5 C6 1.3(12) . . . . ?
C3 C4 C5 N1 0.4(18) . . . . ?
C3 C4 C5 C6 -179.2(10) . . . . ?
C8 N2 C6 C7 -2.3(13) . . . . ?
Pd1 N2 C6 C7 179.8(8) . . . . ?
C8 N2 C6 C5 -179.2(10) . . . . ?
Pd1 N2 C6 C5 2.9(12) . . . . ?
N1 C5 C6 C7 -179.3(10) . . . . ?
C4 C5 C6 C7 0(2) . . . . ?
N1 C5 C6 N2 -2.8(15) . . . . ?
C4 C5 C6 N2 176.7(10) . . . . ?
N2 C6 C7 S1 3.3(13) . . . . ?
C5 C6 C7 S1 179.9(10) . . . . ?
C8 S1 C7 C6 -2.6(9) . . . . ?
C6 N2 C8 S1 0.3(12) . . . . ?
Pd1 N2 C8 S1 177.3(7) . . . . ?
C6 N2 C8 S2 -176.8(8) . . . . ?
Pd1 N2 C8 S2 0.2(18) . . . . ?
C7 S1 C8 N2 1.3(10) . . . . ?
C7 S1 C8 S2 178.6(7) . . . . ?
C9 S2 C8 N2 -157.9(10) . . . . ?
C9 S2 C8 S1 25.2(7) . . . . ?
C13 O1 C9 C10 -67.8(7) . . . . ?
C13 O1 C9 S2 171.2(4) . . . . ?
C8 S2 C9 O1 -74.4(6) . . . . ?
C8 S2 C9 C10 166.4(5) . . . . ?
C14 O2 C10 C9 106.9(6) . . . . ?
C14 O2 C10 C11 -136.0(6) . . . . ?
O1 C9 C10 O2 -177.9(5) . . . . ?
S2 C9 C10 O2 -57.0(6) . . . . ?
O1 C9 C10 C11 64.1(6) . . . . ?
S2 C9 C10 C11 -175.0(4) . . . . ?
C21 O4 C11 C10 -123.6(6) . . . . ?
C21 O4 C11 C12 118.0(6) . . . . ?
O2 C10 C11 O4 63.9(6) . . . . ?
C9 C10 C11 O4 -177.8(5) . . . . ?
O2 C10 C11 C12 -177.1(5) . . . . ?
C9 C10 C11 C12 -58.8(7) . . . . ?
C28 O6 C12 C13 -105.3(7) . . . . ?
C28 O6 C12 C11 135.8(6) . . . . ?
O4 C11 C12 O6 -65.6(6) . . . . ?
C10 C11 C12 O6 175.4(5) . . . . ?
O4 C11 C12 C13 176.3(5) . . . . ?
C10 C11 C12 C13 57.3(7) . . . . ?
C9 O1 C13 C12 63.4(7) . . . . ?
C9 O1 C13 C35 -174.4(6) . . . . ?
O6 C12 C13 O1 -171.4(5) . . . . ?
C11 C12 C13 O1 -57.2(7) . . . . ?
O6 C12 C13 C35 71.1(7) . . . . ?
C11 C12 C13 C35 -174.6(6) . . . . ?
C10 O2 C14 O3 5.9(9) . . . . ?
C10 O2 C14 C15 -171.8(6) . . . . ?
O3 C14 C15 C16 162.6(10) . . . . ?
O2 C14 C15 C16 -19.7(13) . . . . ?
O3 C14 C15 C20 -18.7(13) . . . . ?
O2 C14 C15 C20 158.9(8) . . . . ?
C20 C15 C16 C17 0.0(17) . . . . ?
C14 C15 C16 C17 178.6(7) . . . . ?
C15 C16 C17 C18 -2.0(16) . . . . ?
C16 C17 C18 C19 2.9(17) . . . . ?
C17 C18 C19 C20 -2(2) . . . . ?
C18 C19 C20 C15 -0.1(19) . . . . ?
C16 C15 C20 C19 1.1(17) . . . . ?
C14 C15 C20 C19 -177.7(9) . . . . ?
C11 O4 C21 O5 1.1(11) . . . . ?
C11 O4 C21 C22 -172.2(11) . . . . ?
C11 O4 C21 C22' 174.1(11) . . . . ?
O5 C21 C22 C23 -4.8(17) . . . . ?
O4 C21 C22 C23 168.7(8) . . . . ?
C22' C21 C22 C23 -58(6) . . . . ?
O5 C21 C22 C27 176.6(11) . . . . ?
O4 C21 C22 C27 -10.0(18) . . . . ?
C22' C21 C22 C27 123(7) . . . . ?
C27 C22 C23 C24 0.0 . . . . ?
C21 C22 C23 C24 -178.7(18) . . . . ?
C22 C23 C24 C25 0.0 . . . . ?
C23 C24 C25 C26 0.0 . . . . ?
C24 C25 C26 C27 0.0 . . . . ?
C25 C26 C27 C22 0.0 . . . . ?
C23 C22 C27 C26 0.0 . . . . ?
C21 C22 C27 C26 178.6(19) . . . . ?
O5 C21 C22' C23' -24.1(14) . . . . ?
O4 C21 C22' C23' 162.2(8) . . . . ?
C22 C21 C22' C23' 109(7) . . . . ?
O5 C21 C22' C27' 150.6(11) . . . . ?
O4 C21 C22' C27' -23.1(17) . . . . ?
C22 C21 C22' C27' -76(6) . . . . ?
C27' C22' C23' C24' 0.0 . . . . ?
C21 C22' C23' C24' 174.4(17) . . . . ?
C22' C23' C24' C25' 0.0 . . . . ?
C23' C24' C25' C26' 0.0 . . . . ?
C24' C25' C26' C27' 0.0 . . . . ?
C25' C26' C27' C22' 0.0 . . . . ?
C23' C22' C27' C26' 0.0 . . . . ?
C21 C22' C27' C26' -174.9(15) . . . . ?
C12 O6 C28 O7 12.1(14) . . . . ?
C12 O6 C28 C29 -167.7(6) . . . . ?
O7 C28 C29 C34 -165.6(11) . . . . ?
O6 C28 C29 C34 14.2(12) . . . . ?
O7 C28 C29 C30 11.3(16) . . . . ?
O6 C28 C29 C30 -169.0(8) . . . . ?
C34 C29 C30 C31 1.7(16) . . . . ?
C28 C29 C30 C31 -175.2(10) . . . . ?
C29 C30 C31 C32 -0.9(18) . . . . ?
C30 C31 C32 C33 -0.2(18) . . . . ?
C31 C32 C33 C34 0.5(19) . . . . ?
C30 C29 C34 C33 -1.3(15) . . . . ?
C28 C29 C34 C33 175.5(10) . . . . ?
C32 C33 C34 C29 0.3(18) . . . . ?
O1 C13 C35 O8 63.6(8) . . . . ?
C12 C13 C35 O8 -178.9(6) . . . . ?
